data_7720177
loop_
_publ_author_name
'Huang, Wen-Hui'
'Liang, Qian-Qian'
'Shi, Zi-Chen'
'Yang, Jian-Hui'
'Liu, Bin'

_publ_section_title
;
 A step-by-step structural transformation of the Ru-Ru bonding unit from a
 paddle-wheel to edge-sharing bi-octahedra configuration.
;
_journal_issue 7
_journal_name_full 'Dalton transactions (Cambridge, England : 2003)'
_journal_page_first 3011
_journal_page_last 3018
_journal_paper_doi 10.1039/d5dt02334c
_journal_volume 55
_journal_year 2026
_chemical_formula_moiety 'C28 H26 Cl2 F6 O10 Ru2'
_chemical_formula_sum 'C28 H26 Cl2 F6 O10 Ru2'
_chemical_formula_weight 909.53
_space_group_crystal_system triclinic
_space_group_IT_number 2
_space_group_name_Hall '-P 1'
_space_group_name_H-M_alt 'P -1'
_atom_sites_solution_hydrogens difmap
_atom_sites_solution_primary dual
_audit_creation_method SHELXL-2018/3
_audit_update_record
;
2025-12-22 deposited with the CCDC.	2026-01-14 downloaded from the CCDC.
;
_cell_angle_alpha 88.524(2)
_cell_angle_beta 84.275(2)
_cell_angle_gamma 80.366(2)
_cell_formula_units_Z 2
_cell_length_a 9.6208(4)
_cell_length_b 11.5287(5)
_cell_length_c 15.1896(6)
_cell_measurement_reflns_used 9945
_cell_measurement_temperature 150(2)
_cell_measurement_theta_max 56.792
_cell_measurement_theta_min 3.383
_cell_volume 1652.64(12)
_computing_cell_refinement 'Bruker SAINT'
_computing_data_collection 'Bruker APEX2'
_computing_data_reduction 'Bruker SAINT'
_computing_molecular_graphics 'Bruker SHELXTL'
_computing_publication_material 'Bruker SHELXTL'
_computing_structure_refinement 'SHELXL-2018/3 (Sheldrick, 2018)'
_computing_structure_solution 'SHELXT 2018/2 (Sheldrick, 2018)'
_diffrn_ambient_temperature 150(2)
_diffrn_measured_fraction_theta_full 1.000
_diffrn_measured_fraction_theta_max 0.996
_diffrn_measurement_device_type 'Bruker D8 VENTURE'
_diffrn_measurement_method '\f and \w scans'
_diffrn_radiation_type GaK\a
_diffrn_radiation_wavelength 1.34139
_diffrn_reflns_av_R_equivalents 0.0522
_diffrn_reflns_av_unetI/netI 0.0385
_diffrn_reflns_Laue_measured_fraction_full 1.000
_diffrn_reflns_Laue_measured_fraction_max 0.996
_diffrn_reflns_limit_h_max 12
_diffrn_reflns_limit_h_min -11
_diffrn_reflns_limit_k_max 14
_diffrn_reflns_limit_k_min -14
_diffrn_reflns_limit_l_max 18
_diffrn_reflns_limit_l_min -18
_diffrn_reflns_number 36808
_diffrn_reflns_point_group_measured_fraction_full 1.000
_diffrn_reflns_point_group_measured_fraction_max 0.996
_diffrn_reflns_theta_full 53.594
_diffrn_reflns_theta_max 56.981
_diffrn_reflns_theta_min 2.544
_exptl_absorpt_coefficient_mu 6.525
_exptl_absorpt_correction_T_max 0.503
_exptl_absorpt_correction_T_min 0.291
_exptl_absorpt_correction_type multi-scan
_exptl_absorpt_process_details sadabs
_exptl_crystal_colour red-brown
_exptl_crystal_density_diffrn 1.828
_exptl_crystal_description block
_exptl_crystal_F_000 900
_exptl_crystal_size_max 0.170
_exptl_crystal_size_mid 0.140
_exptl_crystal_size_min 0.080
_refine_diff_density_max 1.167
_refine_diff_density_min -0.825
_refine_diff_density_rms 0.096
_refine_ls_extinction_method none
_refine_ls_goodness_of_fit_ref 1.037
_refine_ls_hydrogen_treatment constr
_refine_ls_matrix_type full
_refine_ls_number_parameters 454
_refine_ls_number_reflns 6714
_refine_ls_number_restraints 30
_refine_ls_restrained_S_all 1.064
_refine_ls_R_factor_all 0.0559
_refine_ls_R_factor_gt 0.0368
_refine_ls_shift/su_max 0.001
_refine_ls_shift/su_mean 0.000
_refine_ls_structure_factor_coef Fsqd
_refine_ls_weighting_details 'w=1/[\s^2^(Fo^2^)+(0.0288P)^2^+3.7601P] where P=(Fo^2^+2Fc^2^)/3'
_refine_ls_weighting_scheme calc
_refine_ls_wR_factor_gt 0.0776
_refine_ls_wR_factor_ref 0.0851
_reflns_Friedel_coverage 0.000
_reflns_number_gt 5177
_reflns_number_total 6714
_reflns_threshold_expression 'I > 2\s(I)'
_cod_data_source_file d5dt02334c2.cif
_cod_data_source_block 121_a_CCDC1
_cod_database_code 7720177
_shelx_shelxl_version_number 2018/3
_shelx_space_group_comment
;
The symmetry employed for this shelxl refinement is uniquely defined
by the following loop, which should always be used as a source of
symmetry information in preference to the above space-group names.
They are only intended as comments.
;
_shelx_estimated_absorpt_t_min 0.403
_shelx_estimated_absorpt_t_max 0.623

loop_
_space_group_symop_operation_xyz
'x, y, z'
'-x, -y, -z'

loop_
_atom_site_label
_atom_site_type_symbol
_atom_site_fract_x
_atom_site_fract_y
_atom_site_fract_z
_atom_site_U_iso_or_equiv
_atom_site_adp_type
_atom_site_occupancy
_atom_site_site_symmetry_order
_atom_site_calc_flag
_atom_site_refinement_flags_posn
_atom_site_refinement_flags_adp
_atom_site_refinement_flags_occupancy
_atom_site_disorder_assembly
_atom_site_disorder_group
Ru1 Ru 0.71973(3) 0.24553(3) 0.21550(2) 0.02793(9) Uani 1 1 d . . . . .
Ru2 Ru 0.46567(3) 0.25218(3) 0.26490(2) 0.02617(9) Uani 1 1 d . . . . .
Cl1 Cl 0.35546(12) 0.17152(12) -0.03969(7) 0.0493(3) Uani 1 1 d . . . . .
Cl3 Cl 0.5428(2) 0.2843(2) 0.57866(12) 0.0718(9) Uani 0.735(5) 1 d . . . . .
O1 O 0.6209(3) 0.1153(2) 0.2598(2) 0.0391(7) Uani 1 1 d . . . . .
O2 O 0.5627(3) 0.3809(2) 0.2125(2) 0.0356(7) Uani 1 1 d . . . . .
O3 O 0.7486(3) 0.2727(2) 0.34664(19) 0.0348(7) Uani 1 1 d . . . . .
O4 O 0.5143(3) 0.2799(2) 0.39086(18) 0.0330(6) Uani 1 1 d . . . . .
O5 O 0.6714(3) 0.2157(2) 0.08948(18) 0.0313(6) Uani 1 1 d . . . . .
O6 O 0.4370(3) 0.2209(2) 0.13363(17) 0.0282(6) Uani 1 1 d . . . . .
O7 O 0.8900(3) 0.1186(2) 0.19757(19) 0.0328(6) Uani 1 1 d . . . . .
O8 O 0.8417(3) 0.3661(2) 0.17465(18) 0.0316(6) Uani 1 1 d . . . . .
O9 O 0.3465(3) 0.1336(2) 0.31482(17) 0.0308(6) Uani 1 1 d . . . . .
O10 O 0.2950(3) 0.3799(2) 0.28284(18) 0.0303(6) Uani 1 1 d . . . . .
C1A C 0.6248(7) 0.0092(5) 0.2206(4) 0.0209(14) Uani 0.569(5) 1 d . . P A 1
H1A H 0.691686 0.003204 0.168937 0.025 Uiso 0.569(5) 1 d R U P A 1
H1B H 0.533195 0.005264 0.201987 0.025 Uiso 0.569(5) 1 d R U P A 1
C2A C 0.6934(11) -0.0920(10) 0.2764(8) 0.048(2) Uani 0.569(5) 1 d . . P A 1
H2AA H 0.695653 -0.164288 0.245915 0.072 Uiso 0.569(5) 1 d R U P A 1
H2AB H 0.779893 -0.094848 0.303495 0.072 Uiso 0.569(5) 1 d R U P A 1
H2AC H 0.614673 -0.081428 0.321225 0.072 Uiso 0.569(5) 1 d R U P A 1
C1B C 0.6513(14) 0.0247(11) 0.3133(10) 0.065(4) Uani 0.431(5) 1 d . . P A 2
H1CA H 0.578661 0.031987 0.361882 0.078 Uiso 0.431(5) 1 d R U P A 2
H1CB H 0.738601 0.031257 0.336772 0.078 Uiso 0.431(5) 1 d R U P A 2
C2B C 0.6183(14) -0.0906(13) 0.2860(11) 0.048(2) Uani 0.431(5) 1 d . . P A 2
H2BA H 0.635672 -0.147668 0.332515 0.072 Uiso 0.431(5) 1 d R U P A 2
H2BB H 0.548432 -0.111969 0.251365 0.072 Uiso 0.431(5) 1 d R U P A 2
H2BC H 0.704612 -0.088420 0.248925 0.072 Uiso 0.431(5) 1 d R U P A 2
C3 C 0.5616(5) 0.4887(4) 0.2564(3) 0.0412(11) Uani 1 1 d . . . . .
H3A H 0.653860 0.490779 0.274651 0.049 Uiso 1 1 d R U . . .
H3B H 0.494950 0.494439 0.308141 0.049 Uiso 1 1 d R U . . .
C4 C 0.5229(6) 0.5903(4) 0.1956(3) 0.0514(13) Uani 1 1 d . . . . .
H4A H 0.522272 0.663079 0.225026 0.077 Uiso 1 1 d R U . . .
H4B H 0.590342 0.584339 0.144216 0.077 Uiso 1 1 d R U . . .
H4C H 0.430272 0.588039 0.177946 0.077 Uiso 1 1 d R U . . .
C5 C 0.6422(4) 0.2804(4) 0.4038(3) 0.0339(9) Uani 1 1 d . . . . .
C6 C 0.6759(5) 0.2934(5) 0.4977(3) 0.0513(13) Uani 1 1 d . . . . .
H6B H 0.675043 0.376775 0.497829 0.062 Uiso 1 1 d R U . . .
H6A H 0.771253 0.265545 0.511059 0.062 Uiso 1 1 d R U . . .
C7 C 0.5442(4) 0.2086(3) 0.0775(3) 0.0299(9) Uani 1 1 d . . . . .
C8 C 0.5284(5) 0.1788(4) -0.0166(3) 0.0395(10) Uani 1 1 d . . . . .
H8A H 0.564056 0.236746 -0.055104 0.047 Uiso 1 1 d R U . . .
H8B H 0.586456 0.104136 -0.030314 0.047 Uiso 1 1 d R U . . .
C9 C 1.1125(4) 0.0199(4) 0.1446(3) 0.0362(10) Uani 1 1 d . . . . .
C10 C 1.0119(4) 0.1354(3) 0.1644(3) 0.0278(8) Uani 1 1 d . . . . .
C11 C 1.0601(4) 0.2392(4) 0.1422(3) 0.0317(9) Uani 1 1 d . . . . .
H11A H 1.158444 0.235496 0.121903 0.038 Uiso 1 1 d R U . . .
C12 C 0.9734(4) 0.3508(3) 0.1478(2) 0.0237(8) Uani 1 1 d . . . . .
C13 C 1.0297(4) 0.4596(3) 0.1212(2) 0.0259(8) Uani 1 1 d . . . . .
C14 C 1.1630(4) 0.4581(4) 0.0754(3) 0.0336(9) Uani 1 1 d . . . . .
H14A H 1.223797 0.384269 0.063042 0.040 Uiso 1 1 d R U . . .
C15 C 1.2077(5) 0.5622(4) 0.0477(3) 0.0386(10) Uani 1 1 d . . . . .
H15A H 1.298708 0.560003 0.014978 0.046 Uiso 1 1 d R U . . .
C16 C 1.1231(4) 0.6687(4) 0.0665(3) 0.0324(9) Uani 1 1 d . . . . .
H16A H 1.155068 0.740409 0.046794 0.039 Uiso 1 1 d R U . . .
C17 C 0.9921(4) 0.6717(4) 0.1138(3) 0.0351(10) Uani 1 1 d . . . . .
H17A H 0.933315 0.745945 0.128021 0.042 Uiso 1 1 d R U . . .
C18 C 0.9457(4) 0.5684(4) 0.1403(3) 0.0339(9) Uani 1 1 d . . . . .
H18A H 0.854410 0.571024 0.172749 0.041 Uiso 1 1 d R U . . .
C19 C 0.1739(5) 0.0594(4) 0.4060(3) 0.0525(13) Uani 1 1 d D . . . .
C20 C 0.2265(5) 0.1627(4) 0.3594(3) 0.0362(10) Uani 1 1 d . . . . .
C21 C 0.1444(5) 0.2712(4) 0.3714(3) 0.0397(11) Uani 1 1 d . . . . .
H21A H 0.057110 0.276768 0.408850 0.048 Uiso 1 1 d R U . . .
C22 C 0.1811(4) 0.3756(4) 0.3321(3) 0.0295(9) Uani 1 1 d . . . . .
C23 C 0.0857(4) 0.4895(4) 0.3484(3) 0.0335(9) Uani 1 1 d . . . . .
C24 C -0.0549(5) 0.4950(5) 0.3835(3) 0.0517(13) Uani 1 1 d . . . . .
H24A H -0.093275 0.423824 0.394673 0.062 Uiso 1 1 d R U . . .
C25 C -0.1382(6) 0.6029(6) 0.4017(4) 0.0670(16) Uani 1 1 d . . . . .
H25A H -0.235014 0.606635 0.425635 0.080 Uiso 1 1 d R U . . .
C26 C -0.0845(6) 0.7052(5) 0.3858(4) 0.0602(15) Uani 1 1 d . . . . .
H26A H -0.142254 0.779418 0.401186 0.072 Uiso 1 1 d R U . . .
C27 C 0.0526(6) 0.7006(5) 0.3484(4) 0.0540(13) Uani 1 1 d . . . . .
H27A H 0.088822 0.772271 0.334581 0.065 Uiso 1 1 d R U . . .
C28 C 0.1375(5) 0.5937(4) 0.3300(3) 0.0407(10) Uani 1 1 d . . . . .
H28A H 0.233601 0.590818 0.304811 0.049 Uiso 1 1 d R U . . .
F1 F 1.2462(3) 0.0255(2) 0.15642(18) 0.0470(7) Uani 1 1 d . . . . .
F2 F 1.0763(3) -0.0689(2) 0.1934(2) 0.0672(9) Uani 1 1 d . . . . .
F3 F 1.1132(3) -0.0097(3) 0.0603(2) 0.0663(9) Uani 1 1 d . . . . .
F4A F 0.2068(7) 0.0371(6) 0.4861(4) 0.0739(9) Uani 0.569(5) 1 d D . P A 1
F5A F 0.2325(7) -0.0473(5) 0.3653(4) 0.0739(9) Uani 0.569(5) 1 d D . P A 1
F6A F 0.0326(6) 0.0622(5) 0.4064(5) 0.0739(9) Uani 0.569(5) 1 d D . P A 1
F4B F 0.2665(9) 0.0253(8) 0.4706(5) 0.0739(9) Uani 0.431(5) 1 d D . P A 2
F5B F 0.1684(10) -0.0254(8) 0.3567(5) 0.0739(9) Uani 0.431(5) 1 d D . P A 2
F6B F 0.0511(8) 0.0916(7) 0.4592(6) 0.0739(9) Uani 0.431(5) 1 d D . P A 2
Cl2 Cl 0.5957(6) 0.4498(5) 0.5283(3) 0.067(2) Uani 0.267(5) 1 d . . . . .

loop_
_atom_site_aniso_label
_atom_site_aniso_U_11
_atom_site_aniso_U_22
_atom_site_aniso_U_33
_atom_site_aniso_U_23
_atom_site_aniso_U_13
_atom_site_aniso_U_12
Ru1 0.02172(16) 0.02370(17) 0.03815(18) 0.00367(13) 0.00131(13) -0.00622(12)
Ru2 0.02298(16) 0.02415(17) 0.03174(17) 0.00198(12) 0.00208(12) -0.00809(12)
Cl1 0.0389(6) 0.0701(8) 0.0396(6) -0.0124(6) -0.0015(5) -0.0104(6)
Cl3 0.0609(13) 0.1144(19) 0.0425(11) -0.0215(10) 0.0038(8) -0.0233(12)
O1 0.0271(15) 0.0265(15) 0.061(2) 0.0122(14) 0.0060(14) -0.0057(12)
O2 0.0245(15) 0.0270(15) 0.0547(18) 0.0003(13) 0.0021(13) -0.0066(12)
O3 0.0286(15) 0.0353(16) 0.0417(17) 0.0003(13) -0.0040(13) -0.0087(12)
O4 0.0326(16) 0.0347(16) 0.0328(15) -0.0007(12) 0.0006(12) -0.0109(12)
O5 0.0241(15) 0.0321(15) 0.0365(15) 0.0034(12) 0.0040(12) -0.0063(12)
O6 0.0245(14) 0.0304(15) 0.0295(14) 0.0018(11) 0.0015(11) -0.0063(11)
O7 0.0245(15) 0.0258(15) 0.0474(17) 0.0031(13) 0.0012(12) -0.0057(11)
O8 0.0221(14) 0.0249(14) 0.0466(17) 0.0039(12) 0.0053(12) -0.0062(11)
O9 0.0322(15) 0.0298(15) 0.0316(15) 0.0002(12) 0.0053(12) -0.0134(12)
O10 0.0210(14) 0.0323(15) 0.0380(15) -0.0007(12) 0.0036(11) -0.0092(11)
C1A 0.020(3) 0.016(3) 0.027(3) -0.001(3) 0.002(3) -0.007(2)
C2A 0.052(7) 0.032(3) 0.058(4) 0.003(3) -0.003(6) -0.002(6)
C1B 0.053(8) 0.055(8) 0.089(10) 0.010(7) -0.007(7) -0.022(6)
C2B 0.052(7) 0.032(3) 0.058(4) 0.003(3) -0.003(6) -0.002(6)
C3 0.035(2) 0.038(3) 0.051(3) -0.004(2) 0.003(2) -0.011(2)
C4 0.056(3) 0.031(3) 0.066(3) 0.007(2) 0.002(3) -0.008(2)
C5 0.034(2) 0.029(2) 0.040(2) 0.0007(18) -0.0039(19) -0.0098(18)
C6 0.048(3) 0.064(3) 0.046(3) 0.002(2) -0.008(2) -0.018(3)
C7 0.031(2) 0.024(2) 0.033(2) 0.0049(17) 0.0037(17) -0.0045(16)
C8 0.036(2) 0.047(3) 0.035(2) -0.003(2) 0.0026(19) -0.008(2)
C9 0.031(2) 0.027(2) 0.049(3) -0.0035(19) -0.0005(19) -0.0036(18)
C10 0.028(2) 0.027(2) 0.030(2) -0.0024(16) -0.0052(16) -0.0065(16)
C11 0.021(2) 0.034(2) 0.040(2) -0.0022(18) 0.0033(17) -0.0070(17)
C12 0.024(2) 0.026(2) 0.0225(18) -0.0005(15) -0.0004(15) -0.0102(16)
C13 0.025(2) 0.029(2) 0.0259(19) -0.0008(16) -0.0038(15) -0.0097(16)
C14 0.028(2) 0.034(2) 0.039(2) -0.0017(18) 0.0022(18) -0.0073(17)
C15 0.035(2) 0.042(3) 0.041(2) -0.001(2) 0.0068(19) -0.017(2)
C16 0.038(2) 0.029(2) 0.034(2) 0.0009(17) -0.0037(18) -0.0156(18)
C17 0.033(2) 0.027(2) 0.046(3) -0.0038(18) -0.0011(19) -0.0069(18)
C18 0.024(2) 0.032(2) 0.045(2) -0.0003(19) 0.0039(18) -0.0081(17)
C19 0.049(3) 0.049(3) 0.058(3) 0.004(3) 0.020(2) -0.019(2)
C20 0.038(2) 0.042(3) 0.032(2) 0.0015(19) 0.0001(19) -0.018(2)
C21 0.030(2) 0.045(3) 0.043(3) 0.000(2) 0.0148(19) -0.013(2)
C22 0.028(2) 0.034(2) 0.027(2) -0.0059(17) -0.0003(16) -0.0080(17)
C23 0.029(2) 0.042(2) 0.030(2) -0.0092(18) -0.0045(17) -0.0037(18)
C24 0.032(3) 0.060(3) 0.062(3) -0.009(3) 0.004(2) -0.005(2)
C25 0.039(3) 0.082(5) 0.073(4) -0.015(3) 0.001(3) 0.009(3)
C26 0.058(4) 0.061(4) 0.055(3) -0.018(3) -0.017(3) 0.019(3)
C27 0.057(3) 0.040(3) 0.066(3) -0.008(2) -0.022(3) 0.000(2)
C28 0.034(2) 0.038(3) 0.050(3) -0.004(2) -0.008(2) -0.0020(19)
F1 0.0303(14) 0.0360(14) 0.0739(19) -0.0071(13) -0.0088(13) 0.0002(11)
F2 0.0520(18) 0.0296(15) 0.112(3) 0.0129(16) 0.0184(17) -0.0007(13)
F3 0.064(2) 0.063(2) 0.069(2) -0.0355(16) -0.0208(16) 0.0133(16)
F4A 0.080(3) 0.0615(17) 0.0833(19) 0.0193(15) 0.0141(19) -0.0382(18)
F5A 0.080(3) 0.0615(17) 0.0833(19) 0.0193(15) 0.0141(19) -0.0382(18)
F6A 0.080(3) 0.0615(17) 0.0833(19) 0.0193(15) 0.0141(19) -0.0382(18)
F4B 0.080(3) 0.0615(17) 0.0833(19) 0.0193(15) 0.0141(19) -0.0382(18)
F5B 0.080(3) 0.0615(17) 0.0833(19) 0.0193(15) 0.0141(19) -0.0382(18)
F6B 0.080(3) 0.0615(17) 0.0833(19) 0.0193(15) 0.0141(19) -0.0382(18)
Cl2 0.080(4) 0.061(4) 0.058(3) -0.023(2) -0.027(3) 0.011(3)

loop_
_atom_type_symbol
_atom_type_description
_atom_type_scat_dispersion_real
_atom_type_scat_dispersion_imag
_atom_type_scat_source
C C 0.0137 0.0067 'International Tables Vol C Tables 4.2.6.8 and 6.1.1.4'
H H 0.0000 0.0000 'International Tables Vol C Tables 4.2.6.8 and 6.1.1.4'
Cl Cl 0.3281 0.5435 'International Tables Vol C Tables 4.2.6.8 and 6.1.1.4'
F F 0.0583 0.0400 'International Tables Vol C Tables 4.2.6.8 and 6.1.1.4'
O O 0.0389 0.0241 'International Tables Vol C Tables 4.2.6.8 and 6.1.1.4'
Ru Ru -0.0760 2.5955 'International Tables Vol C Tables 4.2.6.8 and 6.1.1.4'

loop_
_geom_angle_atom_site_label_1
_geom_angle_atom_site_label_2
_geom_angle_atom_site_label_3
_geom_angle
_geom_angle_site_symmetry_1
_geom_angle_site_symmetry_3
_geom_angle_publ_flag
O1 Ru1 O2 102.85(11) . . ?
O1 Ru1 O7 84.26(11) . . ?
O2 Ru1 O7 170.02(11) . . ?
O1 Ru1 O8 173.13(11) . . ?
O2 Ru1 O8 83.67(11) . . ?
O7 Ru1 O8 89.53(10) . . ?
O1 Ru1 O5 89.15(12) . . ?
O2 Ru1 O5 83.96(11) . . ?
O7 Ru1 O5 89.22(11) . . ?
O8 Ru1 O5 93.73(11) . . ?
O1 Ru1 O3 86.59(12) . . ?
O2 Ru1 O3 93.46(12) . . ?
O7 Ru1 O3 93.95(11) . . ?
O8 Ru1 O3 90.91(11) . . ?
O5 Ru1 O3 174.40(10) . . ?
O1 Ru1 Ru2 51.36(8) . . ?
O2 Ru1 Ru2 51.62(8) . . ?
O7 Ru1 Ru2 135.51(7) . . ?
O8 Ru1 Ru2 134.95(8) . . ?
O5 Ru1 Ru2 87.42(7) . . ?
O3 Ru1 Ru2 87.08(8) . . ?
O1 Ru2 O2 102.58(11) . . ?
O1 Ru2 O9 83.66(11) . . ?
O2 Ru2 O9 173.41(11) . . ?
O1 Ru2 O10 172.50(11) . . ?
O2 Ru2 O10 84.35(10) . . ?
O9 Ru2 O10 89.54(11) . . ?
O1 Ru2 O4 87.11(12) . . ?
O2 Ru2 O4 93.33(11) . . ?
O9 Ru2 O4 89.11(11) . . ?
O10 Ru2 O4 89.66(11) . . ?
O1 Ru2 O6 88.87(12) . . ?
O2 Ru2 O6 83.99(11) . . ?
O9 Ru2 O6 94.08(10) . . ?
O10 Ru2 O6 94.76(11) . . ?
O4 Ru2 O6 174.57(10) . . ?
O1 Ru2 Ru1 51.26(8) . . ?
O2 Ru2 Ru1 51.43(8) . . ?
O9 Ru2 Ru1 134.89(8) . . ?
O10 Ru2 Ru1 135.36(7) . . ?
O4 Ru2 Ru1 87.41(8) . . ?
O6 Ru2 Ru1 87.22(7) . . ?
C1B O1 Ru1 134.4(6) . . ?
C1A O1 Ru1 127.5(3) . . ?
C1B O1 Ru2 132.7(7) . . ?
C1A O1 Ru2 127.7(3) . . ?
Ru1 O1 Ru2 77.38(10) . . ?
C3 O2 Ru1 122.9(3) . . ?
C3 O2 Ru2 123.4(2) . . ?
Ru1 O2 Ru2 76.95(10) . . ?
C5 O3 Ru1 118.5(3) . . ?
C5 O4 Ru2 119.0(3) . . ?
C7 O5 Ru1 119.0(2) . . ?
C7 O6 Ru2 118.2(3) . . ?
C10 O7 Ru1 124.5(2) . . ?
C12 O8 Ru1 129.0(2) . . ?
C20 O9 Ru2 122.9(3) . . ?
C22 O10 Ru2 127.2(3) . . ?
O1 C1A C2A 111.4(6) . . ?
O1 C1A H1A 109.0 . . ?
C2A C1A H1A 100.6 . . ?
O1 C1A H1B 109.2 . . ?
C2A C1A H1B 118.0 . . ?
H1A C1A H1B 108.0 . . ?
C1A C2A H2AA 108.5 . . ?
C1A C2A H2AB 125.8 . . ?
H2AA C2A H2AB 109.5 . . ?
C1A C2A H2AC 92.3 . . ?
H2AA C2A H2AC 109.5 . . ?
H2AB C2A H2AC 109.5 . . ?
O1 C1B C2B 117.0(12) . . ?
O1 C1B H1CA 107.5 . . ?
C2B C1B H1CA 92.6 . . ?
O1 C1B H1CB 107.7 . . ?
C2B C1B H1CB 122.2 . . ?
H1CA C1B H1CB 107.3 . . ?
C1B C2B H2BA 109.5 . . ?
C1B C2B H2BB 133.4 . . ?
H2BA C2B H2BB 109.5 . . ?
C1B C2B H2BC 80.0 . . ?
H2BA C2B H2BC 109.5 . . ?
H2BB C2B H2BC 109.5 . . ?
O2 C3 C4 110.1(4) . . ?
O2 C3 H3A 109.6 . . ?
C4 C3 H3A 109.2 . . ?
O2 C3 H3B 109.7 . . ?
C4 C3 H3B 109.9 . . ?
H3A C3 H3B 108.3 . . ?
C3 C4 H4A 110.2 . . ?
C3 C4 H4B 109.4 . . ?
H4A C4 H4B 109.5 . . ?
C3 C4 H4C 108.7 . . ?
H4A C4 H4C 109.5 . . ?
H4B C4 H4C 109.5 . . ?
O4 C5 O3 127.9(4) . . ?
O4 C5 C6 117.8(4) . . ?
O3 C5 C6 114.3(4) . . ?
C5 C6 Cl3 116.5(3) . . ?
C5 C6 H6B 99.2 . . ?
Cl3 C6 H6B 99.3 . . ?
C5 C6 H6A 117.6 . . ?
Cl3 C6 H6A 117.8 . . ?
H6B C6 H6A 100.2 . . ?
O6 C7 O5 128.2(4) . . ?
O6 C7 C8 119.4(4) . . ?
O5 C7 C8 112.4(3) . . ?
C7 C8 Cl1 115.4(3) . . ?
C7 C8 H8A 108.5 . . ?
Cl1 C8 H8A 108.5 . . ?
C7 C8 H8B 108.3 . . ?
Cl1 C8 H8B 108.3 . . ?
H8A C8 H8B 107.6 . . ?
F2 C9 F1 107.2(4) . . ?
F2 C9 F3 106.9(4) . . ?
F1 C9 F3 105.9(3) . . ?
F2 C9 C10 112.7(3) . . ?
F1 C9 C10 113.3(3) . . ?
F3 C9 C10 110.5(3) . . ?
O7 C10 C11 129.5(4) . . ?
O7 C10 C9 112.1(3) . . ?
C11 C10 C9 118.3(4) . . ?
C10 C11 C12 123.8(4) . . ?
C10 C11 H11A 118.1 . . ?
C12 C11 H11A 118.1 . . ?
O8 C12 C11 123.4(3) . . ?
O8 C12 C13 114.9(3) . . ?
C11 C12 C13 121.7(3) . . ?
C18 C13 C14 118.1(4) . . ?
C18 C13 C12 119.3(3) . . ?
C14 C13 C12 122.6(4) . . ?
C15 C14 C13 120.4(4) . . ?
C15 C14 H14A 120.0 . . ?
C13 C14 H14A 119.6 . . ?
C16 C15 C14 120.7(4) . . ?
C16 C15 H15A 119.6 . . ?
C14 C15 H15A 119.6 . . ?
C15 C16 C17 119.6(4) . . ?
C15 C16 H16A 120.1 . . ?
C17 C16 H16A 120.4 . . ?
C18 C17 C16 120.0(4) . . ?
C18 C17 H17A 120.0 . . ?
C16 C17 H17A 119.9 . . ?
C17 C18 C13 121.1(4) . . ?
C17 C18 H18A 119.7 . . ?
C13 C18 H18A 119.2 . . ?
F4A C19 F6A 107.7(5) . . ?
F5B C19 F6B 112.6(6) . . ?
F5B C19 F4B 111.0(6) . . ?
F6B C19 F4B 99.5(5) . . ?
F4A C19 F5A 100.6(5) . . ?
F6A C19 F5A 103.6(5) . . ?
F5B C19 C20 114.8(5) . . ?
F4A C19 C20 117.0(5) . . ?
F6A C19 C20 113.9(5) . . ?
F6B C19 C20 112.6(5) . . ?
F4B C19 C20 105.0(5) . . ?
F5A C19 C20 112.4(4) . . ?
O9 C20 C21 129.8(4) . . ?
O9 C20 C19 112.5(4) . . ?
C21 C20 C19 117.7(4) . . ?
C20 C21 C22 123.7(4) . . ?
C20 C21 H21A 118.2 . . ?
C22 C21 H21A 118.1 . . ?
O10 C22 C21 123.9(4) . . ?
O10 C22 C23 115.8(3) . . ?
C21 C22 C23 120.2(4) . . ?
C28 C23 C24 118.8(4) . . ?
C28 C23 C22 119.5(4) . . ?
C24 C23 C22 121.7(4) . . ?
C25 C24 C23 119.9(5) . . ?
C25 C24 H24A 120.3 . . ?
C23 C24 H24A 119.8 . . ?
C26 C25 C24 120.8(5) . . ?
C26 C25 H25A 119.4 . . ?
C24 C25 H25A 119.8 . . ?
C25 C26 C27 119.7(5) . . ?
C25 C26 H26A 120.0 . . ?
C27 C26 H26A 120.4 . . ?
C26 C27 C28 120.3(5) . . ?
C26 C27 H27A 119.8 . . ?
C28 C27 H27A 119.9 . . ?
C27 C28 C23 120.5(5) . . ?
C27 C28 H28A 120.1 . . ?
C23 C28 H28A 119.5 . . ?
Cl2 Cl2 H6B 128.4 2_666 . ?

loop_
_geom_bond_atom_site_label_1
_geom_bond_atom_site_label_2
_geom_bond_distance
_geom_bond_site_symmetry_2
_geom_bond_publ_flag
Ru1 O1 1.977(3) . ?
Ru1 O2 1.985(3) . ?
Ru1 O7 2.007(3) . ?
Ru1 O8 2.013(2) . ?
Ru1 O5 2.065(3) . ?
Ru1 O3 2.077(3) . ?
Ru1 Ru2 2.4735(4) . ?
Ru2 O1 1.980(3) . ?
Ru2 O2 1.990(3) . ?
Ru2 O9 2.014(2) . ?
Ru2 O10 2.015(3) . ?
Ru2 O4 2.059(3) . ?
Ru2 O6 2.089(3) . ?
Cl1 C8 1.750(4) . ?
Cl3 C6 1.699(5) . ?
O1 C1B 1.319(13) . ?
O1 C1A 1.368(7) . ?
O2 C3 1.423(5) . ?
O3 C5 1.266(5) . ?
O4 C5 1.266(5) . ?
O5 C7 1.271(5) . ?
O6 C7 1.263(4) . ?
O7 C10 1.273(5) . ?
O8 C12 1.276(4) . ?
O9 C20 1.276(5) . ?
O10 C22 1.272(4) . ?
C1A C2A 1.523(12) . ?
C1A H1A 0.9601 . ?
C1A H1B 0.9600 . ?
C2A H2AA 0.9600 . ?
C2A H2AB 0.9599 . ?
C2A H2AC 0.9599 . ?
C1B C2B 1.50(2) . ?
C1B H1CA 0.9600 . ?
C1B H1CB 0.9600 . ?
C2B H2BA 0.9601 . ?
C2B H2BB 0.9600 . ?
C2B H2BC 0.9600 . ?
C3 C4 1.493(6) . ?
C3 H3A 0.9599 . ?
C3 H3B 0.9600 . ?
C4 H4A 0.9600 . ?
C4 H4B 0.9600 . ?
C4 H4C 0.9600 . ?
C5 C6 1.511(6) . ?
C6 H6B 0.9600 . ?
C6 H6A 0.9600 . ?
C7 C8 1.507(6) . ?
C8 H8A 0.9600 . ?
C8 H8B 0.9600 . ?
C9 F2 1.321(5) . ?
C9 F1 1.328(5) . ?
C9 F3 1.333(5) . ?
C9 C10 1.527(6) . ?
C10 C11 1.376(5) . ?
C11 C12 1.410(5) . ?
C11 H11A 0.9600 . ?
C12 C13 1.479(5) . ?
C13 C18 1.394(6) . ?
C13 C14 1.395(5) . ?
C14 C15 1.382(6) . ?
C14 H14A 0.9602 . ?
C15 C16 1.374(6) . ?
C15 H15A 0.9600 . ?
C16 C17 1.384(6) . ?
C16 H16A 0.9600 . ?
C17 C18 1.377(5) . ?
C17 H17A 0.9599 . ?
C18 H18A 0.9600 . ?
C19 F5B 1.258(8) . ?
C19 F4A 1.296(7) . ?
C19 F6A 1.354(7) . ?
C19 F6B 1.366(8) . ?
C19 F4B 1.396(8) . ?
C19 F5A 1.396(7) . ?
C19 C20 1.504(6) . ?
C20 C21 1.370(6) . ?
C21 C22 1.411(6) . ?
C21 H21A 0.9600 . ?
C22 C23 1.482(6) . ?
C23 C28 1.387(6) . ?
C23 C24 1.395(6) . ?
C24 C25 1.380(7) . ?
C24 H24A 0.9600 . ?
C25 C26 1.371(8) . ?
C25 H25A 0.9599 . ?
C26 C27 1.376(8) . ?
C26 H26A 0.9599 . ?
C27 C28 1.379(6) . ?
C27 H27A 0.9600 . ?
C28 H28A 0.9599 . ?
Cl2 Cl2 2.240(10) 2_666 ?
Cl2 H6B 1.1142 . ?
